data_7059151
loop_
_publ_author_name
'Joseph, Benson'
'Prakash, Rini'
'Pathak, Kriti'
'Roisnel, Thierry'
'Kahlal, Samia'
'Halet, Jean-Fran\,cois'
'Ghosh, Sundargopal'

_publ_section_title
;
 A combined experimental and theoretical study of bimetallic bis- and
 tris-homocubane analogues
;
_journal_issue 3
_journal_name_full 'New Journal of Chemistry'
_journal_page_first 674
_journal_page_last 683
_journal_paper_doi 10.1039/C9NJ05117A
_journal_volume 44
_journal_year 2020
_chemical_formula_moiety '(C20 H32 B2 Ir2 S7) + 0.5(C H2 Cl2)'
_chemical_formula_sum 'C20.5 H33 B2 Cl Ir2 S7'
_chemical_formula_weight 945.36
_space_group_crystal_system tetragonal
_space_group_IT_number 81
_space_group_name_Hall 'P -4'
_space_group_name_H-M_alt 'P -4'
_atom_sites_solution_hydrogens mixed
_audit_creation_method SHELXL-2017/1
_audit_update_record
;
2019-08-08 deposited with the CCDC.	2019-11-27 downloaded from the CCDC.
;
_cell_angle_alpha 90
_cell_angle_beta 90
_cell_angle_gamma 90
_cell_formula_units_Z 4
_cell_length_a 18.7466(13)
_cell_length_b 18.7466(13)
_cell_length_c 8.3390(6)
_cell_measurement_reflns_used 5564
_cell_measurement_temperature 150(2)
_cell_measurement_theta_max 25.2
_cell_measurement_theta_min 2.8
_cell_volume 2930.6(4)
_computing_cell_refinement 'APEX3/SAINT (Bruker, 2016)'
_computing_data_collection 'APEX3(Bruker, 2016)'
_computing_data_reduction 'SAINT/XPREP (Bruker, 2016)'
_computing_molecular_graphics 'ORTEP3 (Farrugia, 1997) and Mercury (Bruno et al., 2002)'
_computing_publication_material 'SHELXL-2017/1 (Sheldrick, 2017)'
_computing_structure_refinement 'SHELXL-2017/1 (Sheldrick, 2017)'
_computing_structure_solution 'SHELXT-2014/5 (Sheldrick, 2014)'
_diffrn_ambient_temperature 150(2)
_diffrn_measured_fraction_theta_full 0.998
_diffrn_measured_fraction_theta_max 0.998
_diffrn_measurement_device_type 'D8 VENTURE Bruker AXS'
_diffrn_measurement_method 'rotation images'
_diffrn_radiation_type MoK\a
_diffrn_radiation_wavelength 0.71073
_diffrn_reflns_av_R_equivalents 0.0436
_diffrn_reflns_av_unetI/netI 0.0742
_diffrn_reflns_Laue_measured_fraction_full 0.998
_diffrn_reflns_Laue_measured_fraction_max 0.998
_diffrn_reflns_limit_h_max 24
_diffrn_reflns_limit_h_min -23
_diffrn_reflns_limit_k_max 24
_diffrn_reflns_limit_k_min -14
_diffrn_reflns_limit_l_max 10
_diffrn_reflns_limit_l_min -10
_diffrn_reflns_number 11644
_diffrn_reflns_point_group_measured_fraction_full 0.991
_diffrn_reflns_point_group_measured_fraction_max 0.985
_diffrn_reflns_theta_full 25.242
_diffrn_reflns_theta_max 27.477
_diffrn_reflns_theta_min 2.173
_diffrn_source 'Incoatec microfocus sealed tube'
_exptl_absorpt_coefficient_mu 9.673
_exptl_absorpt_correction_T_max 0.42
_exptl_absorpt_correction_T_min 0.16
_exptl_absorpt_correction_type multi-scan
_exptl_absorpt_process_details 'SADABS (Bruker, 2016)'
_exptl_crystal_colour brown
_exptl_crystal_density_diffrn 2.143
_exptl_crystal_description block
_exptl_crystal_F_000 1796
_exptl_crystal_size_max 0.410
_exptl_crystal_size_mid 0.240
_exptl_crystal_size_min 0.170
_refine_diff_density_max 2.295
_refine_diff_density_min -2.226
_refine_diff_density_rms 0.252
_refine_ls_abs_structure_details
;
 Twinning involves inversion, so Flack parameter cannot be determined
;
_refine_ls_extinction_method none
_refine_ls_goodness_of_fit_ref 1.044
_refine_ls_hydrogen_treatment mixed
_refine_ls_matrix_type full
_refine_ls_number_parameters 309
_refine_ls_number_reflns 6367
_refine_ls_number_restraints 591
_refine_ls_restrained_S_all 1.042
_refine_ls_R_factor_all 0.0743
_refine_ls_R_factor_gt 0.0579
_refine_ls_shift/su_max 0.002
_refine_ls_shift/su_mean 0.000
_refine_ls_structure_factor_coef Fsqd
_refine_ls_weighting_details 'w=1/[\s^2^(Fo^2^)+(0.0319P)^2^+60.6222P] where P=(Fo^2^+2Fc^2^)/3'
_refine_ls_weighting_scheme calc
_refine_ls_wR_factor_gt 0.1344
_refine_ls_wR_factor_ref 0.1450
_reflns_Friedel_coverage 0.844
_reflns_Friedel_fraction_full 0.983
_reflns_Friedel_fraction_max 0.970
_reflns_number_gt 5211
_reflns_number_total 6367
_reflns_threshold_expression 'I > 2\s(I)'
_cod_data_source_file c9nj05117a2.cif
_cod_data_source_block sqz-nodis
_cod_depositor_comments
;Adding full bibliography for 7059145--7059151.cif.

 Adding full bibliography for 7059145--7059151.cif.
;
_cod_original_cell_volume 2930.6(5)
_cod_original_formula_sum 'C20.50 H33 B2 Cl Ir2 S7'
_cod_database_code 7059151
_shelx_shelxl_version_number 2017/1
_shelx_space_group_comment
;
The symmetry employed for this shelxl refinement is uniquely defined
by the following loop, which should always be used as a source of
symmetry information in preference to the above space-group names.
They are only intended as comments.
;
_shelx_estimated_absorpt_t_min 0.110
_shelx_estimated_absorpt_t_max 0.290

loop_
_space_group_symop_operation_xyz
'x, y, z'
'y, -x, -z'
'-x, -y, z'
'-y, x, -z'

loop_
_atom_site_label
_atom_site_type_symbol
_atom_site_fract_x
_atom_site_fract_y
_atom_site_fract_z
_atom_site_U_iso_or_equiv
_atom_site_adp_type
_atom_site_occupancy
_atom_site_site_symmetry_order
_atom_site_calc_flag
_atom_site_refinement_flags_posn
_atom_site_refinement_flags_adp
_atom_site_refinement_flags_occupancy
_atom_site_disorder_assembly
_atom_site_disorder_group
C1 C 0.1803(14) 0.9830(11) 0.751(2) 0.044(7) Uani 1 1 d D U . . .
C2 C 0.1507(10) 0.9440(10) 0.622(4) 0.046(8) Uani 1 1 d D U . . .
C3 C 0.2009(16) 0.9440(11) 0.497(3) 0.049(7) Uani 1 1 d D U . . .
C4 C 0.2615(12) 0.9827(13) 0.548(3) 0.048(7) Uani 1 1 d D U . . .
C5 C 0.2476(13) 1.0065(10) 0.706(3) 0.051(7) Uani 1 1 d D U . . .
C6 C 0.1536(14) 1.0021(14) 0.916(3) 0.045(8) Uani 1 1 d D U . . .
H6A H 0.143137 0.958390 0.976060 0.068 Uiso 1 1 calc R U . . .
H6B H 0.110044 1.030773 0.906658 0.068 Uiso 1 1 calc R U . . .
H6C H 0.190170 1.029617 0.972813 0.068 Uiso 1 1 calc R U . . .
C7 C 0.0756(12) 0.9122(15) 0.643(3) 0.051(9) Uani 1 1 d D U . . .
H7A H 0.039817 0.946943 0.607744 0.077 Uiso 1 1 calc R U . . .
H7B H 0.067758 0.900968 0.756746 0.077 Uiso 1 1 calc R U . . .
H7C H 0.071282 0.868598 0.579345 0.077 Uiso 1 1 calc R U . . .
C8 C 0.1795(16) 0.9040(14) 0.341(3) 0.050(9) Uani 1 1 d D U . . .
H8A H 0.222316 0.884724 0.289783 0.076 Uiso 1 1 calc R U . . .
H8B H 0.155592 0.937093 0.268108 0.076 Uiso 1 1 calc R U . . .
H8C H 0.147007 0.864777 0.368247 0.076 Uiso 1 1 calc R U . . .
C9 C 0.3219(15) 0.9884(17) 0.426(3) 0.085(13) Uani 1 1 d D U . . .
H9A H 0.323432 0.944963 0.361045 0.128 Uiso 1 1 calc R U . . .
H9B H 0.367392 0.994254 0.482638 0.128 Uiso 1 1 calc R U . . .
H9C H 0.313647 1.029745 0.356680 0.128 Uiso 1 1 calc R U . . .
C10 C 0.3059(14) 1.0492(15) 0.782(4) 0.067(10) Uani 1 1 d D U . . .
H10A H 0.345866 1.053799 0.707107 0.101 Uiso 1 1 calc R U . . .
H10B H 0.287887 1.096685 0.809798 0.101 Uiso 1 1 calc R U . . .
H10C H 0.322208 1.024981 0.879744 0.101 Uiso 1 1 calc R U . . .
C11 C 0.4344(10) 0.6858(12) 0.502(2) 0.029(6) Uani 1 1 d D U . . .
C12 C 0.4441(10) 0.6514(10) 0.650(3) 0.032(6) Uani 1 1 d D U . . .
C13 C 0.4850(10) 0.6974(13) 0.751(2) 0.029(6) Uani 1 1 d D U . . .
C14 C 0.5000(10) 0.7596(11) 0.662(3) 0.040(6) Uani 1 1 d D U . . .
C15 C 0.4682(11) 0.7522(12) 0.507(2) 0.029(5) Uani 1 1 d D U . . .
C16 C 0.3927(16) 0.6535(18) 0.359(3) 0.080(14) Uani 1 1 d D U . . .
H16A H 0.413486 0.607258 0.330204 0.120 Uiso 1 1 calc R U . . .
H16B H 0.395554 0.685818 0.266845 0.120 Uiso 1 1 calc R U . . .
H16C H 0.342638 0.646925 0.389455 0.120 Uiso 1 1 calc R U . . .
C17 C 0.4160(18) 0.5768(13) 0.701(4) 0.087(15) Uani 1 1 d D U . . .
H17A H 0.430762 0.566647 0.811076 0.130 Uiso 1 1 calc R U . . .
H17B H 0.363786 0.576269 0.694067 0.130 Uiso 1 1 calc R U . . .
H17C H 0.435640 0.540498 0.628722 0.130 Uiso 1 1 calc R U . . .
C18 C 0.5086(17) 0.6822(18) 0.924(3) 0.089(14) Uani 1 1 d D U . . .
H18A H 0.557172 0.662851 0.923477 0.134 Uiso 1 1 calc R U . . .
H18B H 0.476084 0.647520 0.972583 0.134 Uiso 1 1 calc R U . . .
H18C H 0.507661 0.726610 0.985891 0.134 Uiso 1 1 calc R U . . .
C19 C 0.5427(16) 0.8242(15) 0.720(4) 0.096(15) Uani 1 1 d D U . . .
H19A H 0.544993 0.859925 0.634810 0.144 Uiso 1 1 calc R U . . .
H19B H 0.519289 0.844825 0.814637 0.144 Uiso 1 1 calc R U . . .
H19C H 0.591070 0.809048 0.748905 0.144 Uiso 1 1 calc R U . . .
C20 C 0.4709(18) 0.8064(17) 0.370(3) 0.095(15) Uani 1 1 d D U . . .
H20A H 0.497823 0.848456 0.404925 0.143 Uiso 1 1 calc R U . . .
H20B H 0.494382 0.784880 0.277088 0.143 Uiso 1 1 calc R U . . .
H20C H 0.422275 0.820551 0.341290 0.143 Uiso 1 1 calc R U . . .
C21 C 0.500000 1.000000 0.011(7) 0.095(18) Uani 1 2 d S TU P . .
H21A H 0.531925 1.028035 -0.059437 0.114 Uiso 0.5 1 calc R U P . .
H21B H 0.468073 0.971963 -0.059429 0.114 Uiso 0.5 1 calc R U P . .
Cl1 Cl 0.5515(15) 0.9413(13) 0.1164(19) 0.127(5) Uani 1 1 d . U . . .
Ir1 Ir 0.24934(13) 0.88606(10) 0.6961(3) 0.0340(5) Uani 1 1 d D . . . .
Ir2 Ir 0.38708(11) 0.74977(12) 0.6958(3) 0.0341(5) Uani 1 1 d D . . . .
S1 S 0.2866(6) 0.7901(7) 0.5492(8) 0.0532(19) Uani 1 1 d D U . A 1
S2 S 0.3619(6) 0.8657(7) 0.8073(11) 0.061(2) Uani 1 1 d D U . A 1
S3 S 0.1973(9) 0.8113(9) 0.875(2) 0.077(4) Uani 1 1 d D U . A 1
S4 S 0.1995(7) 0.7271(8) 0.5575(19) 0.100(4) Uani 1 1 d D U . A 1
S5 S 0.3462(12) 0.8472(12) 1.0482(13) 0.091(3) Uani 1 1 d D U . A 1
S6 S 0.3201(7) 0.7025(8) 0.9100(17) 0.053(3) Uani 1 1 d D U . A 1
S7 S 0.2391(11) 0.6492(9) 0.874(2) 0.122(5) Uani 1 1 d D U . A 1
B1 B 0.2724(18) 0.7809(19) 1.023(4) 0.072(6) Uani 1 1 d D U . A 1
B2 B 0.185(3) 0.7188(18) 0.769(4) 0.081(6) Uani 1 1 d D U . A 1
H1 H 0.2474(17) 0.7599(17) 1.140(5) 0.079(17) Uiso 1 1 d D U . B 1
H2 H 0.126(3) 0.7068(18) 0.797(4) 0.083(17) Uiso 1 1 d D U . C 1

loop_
_atom_site_aniso_label
_atom_site_aniso_U_11
_atom_site_aniso_U_22
_atom_site_aniso_U_33
_atom_site_aniso_U_23
_atom_site_aniso_U_13
_atom_site_aniso_U_12
C1 0.040(10) 0.044(11) 0.049(11) 0.002(9) 0.004(8) 0.009(9)
C2 0.044(11) 0.050(11) 0.044(11) 0.006(9) -0.004(9) 0.012(9)
C3 0.054(11) 0.050(11) 0.042(11) 0.007(9) -0.002(9) 0.011(9)
C4 0.048(11) 0.050(10) 0.046(11) 0.014(9) 0.007(9) 0.015(9)
C5 0.052(11) 0.055(10) 0.046(10) 0.004(9) -0.002(9) 0.008(9)
C6 0.055(16) 0.050(15) 0.031(12) 0.009(12) -0.017(13) 0.017(13)
C7 0.048(16) 0.059(17) 0.047(16) 0.005(14) -0.014(13) 0.014(15)
C8 0.060(17) 0.050(16) 0.041(16) 0.004(13) -0.001(13) 0.019(14)
C9 0.09(2) 0.08(2) 0.09(2) 0.006(18) 0.026(18) -0.017(18)
C10 0.068(17) 0.062(17) 0.073(19) 0.004(16) 0.005(17) -0.028(15)
C11 0.032(9) 0.031(9) 0.023(9) -0.004(8) 0.009(8) 0.009(8)
C12 0.037(9) 0.032(9) 0.026(9) -0.003(7) 0.013(8) 0.018(8)
C13 0.024(9) 0.031(9) 0.030(9) -0.004(7) 0.005(7) 0.012(8)
C14 0.043(9) 0.040(10) 0.038(10) -0.009(8) 0.005(8) 0.010(8)
C15 0.028(9) 0.035(9) 0.025(8) 0.003(8) -0.003(7) 0.010(8)
C16 0.08(2) 0.08(2) 0.08(2) -0.021(18) 0.004(18) 0.008(18)
C17 0.09(2) 0.07(2) 0.10(2) 0.000(19) 0.01(2) 0.018(18)
C18 0.09(2) 0.09(2) 0.084(19) 0.001(19) -0.015(18) 0.008(19)
C19 0.09(2) 0.10(2) 0.10(2) 0.00(2) -0.004(19) -0.013(19)
C20 0.10(2) 0.10(2) 0.08(2) 0.008(19) 0.025(19) 0.01(2)
C21 0.09(2) 0.10(2) 0.09(2) 0.000 0.000 0.000(13)
Cl1 0.136(16) 0.109(14) 0.135(10) 0.052(13) -0.026(14) -0.009(8)
Ir1 0.0386(11) 0.0321(9) 0.0313(11) 0.0033(10) -0.0051(9) 0.0100(12)
Ir2 0.0424(11) 0.0308(9) 0.0290(10) 0.0021(9) -0.0002(10) 0.0121(12)
S1 0.045(6) 0.069(8) 0.046(3) -0.006(6) 0.005(5) 0.039(3)
S2 0.033(5) 0.078(7) 0.071(4) 0.012(6) -0.032(5) 0.005(3)
S3 0.070(7) 0.078(7) 0.082(7) 0.062(6) 0.036(6) 0.017(6)
S4 0.068(7) 0.111(9) 0.121(8) -0.022(7) -0.020(7) 0.007(7)
S5 0.099(10) 0.104(10) 0.070(5) 0.006(8) -0.040(8) 0.008(6)
S6 0.056(6) 0.043(5) 0.060(6) 0.011(5) -0.003(5) 0.013(5)
S7 0.120(10) 0.101(8) 0.146(10) 0.023(8) -0.004(9) 0.003(8)
B1 0.076(11) 0.076(11) 0.064(10) 0.031(10) 0.007(10) 0.004(10)
B2 0.075(11) 0.081(11) 0.087(11) 0.022(10) 0.001(10) 0.005(10)

loop_
_atom_type_symbol
_atom_type_description
_atom_type_scat_dispersion_real
_atom_type_scat_dispersion_imag
_atom_type_scat_source
C C 0.0033 0.0016 'International Tables Vol C Tables 4.2.6.8 and 6.1.1.4'
H H 0.0000 0.0000 'International Tables Vol C Tables 4.2.6.8 and 6.1.1.4'
B B 0.0013 0.0007 'International Tables Vol C Tables 4.2.6.8 and 6.1.1.4'
S S 0.1246 0.1234 'International Tables Vol C Tables 4.2.6.8 and 6.1.1.4'
Cl Cl 0.1484 0.1585 'International Tables Vol C Tables 4.2.6.8 and 6.1.1.4'
Ir Ir -1.4442 7.9887 'International Tables Vol C Tables 4.2.6.8 and 6.1.1.4'

loop_
_geom_angle_atom_site_label_1
_geom_angle_atom_site_label_2
_geom_angle_atom_site_label_3
_geom_angle
_geom_angle_site_symmetry_1
C5 C1 C2 108.4(11) .
C5 C1 C6 118(2) .
C2 C1 C6 133(2) .
C5 C1 Ir1 71.5(8) .
C2 C1 Ir1 70.0(7) .
C6 C1 Ir1 124.1(7) .
C3 C2 C1 107.6(11) .
C3 C2 C7 135(2) .
C1 C2 C7 118(2) .
C3 C2 Ir1 69.6(7) .
C1 C2 Ir1 73.4(7) .
C7 C2 Ir1 122.5(7) .
C2 C3 C4 108.3(11) .
C2 C3 C8 116(2) .
C4 C3 C8 135(3) .
C2 C3 Ir1 73.4(7) .
C4 C3 Ir1 72.0(8) .
C8 C3 Ir1 120.2(7) .
C5 C4 C3 107.2(11) .
C5 C4 C9 137(3) .
C3 C4 C9 115(3) .
C5 C4 Ir1 73.8(8) .
C3 C4 Ir1 70.4(8) .
C9 C4 Ir1 120.5(8) .
C1 C5 C4 108.5(11) .
C1 C5 C10 136(3) .
C4 C5 C10 115(3) .
C1 C5 Ir1 72.8(8) .
C4 C5 Ir1 69.4(8) .
C10 C5 Ir1 122.6(8) .
C1 C6 H6A 109.5 .
C1 C6 H6B 109.5 .
H6A C6 H6B 109.5 .
C1 C6 H6C 109.5 .
H6A C6 H6C 109.5 .
H6B C6 H6C 109.5 .
C2 C7 H7A 109.5 .
C2 C7 H7B 109.5 .
H7A C7 H7B 109.5 .
C2 C7 H7C 109.5 .
H7A C7 H7C 109.5 .
H7B C7 H7C 109.5 .
C3 C8 H8A 109.5 .
C3 C8 H8B 109.5 .
H8A C8 H8B 109.5 .
C3 C8 H8C 109.5 .
H8A C8 H8C 109.5 .
H8B C8 H8C 109.5 .
C4 C9 H9A 109.5 .
C4 C9 H9B 109.5 .
H9A C9 H9B 109.5 .
C4 C9 H9C 109.5 .
H9A C9 H9C 109.5 .
H9B C9 H9C 109.5 .
C5 C10 H10A 109.5 .
C5 C10 H10B 109.5 .
H10A C10 H10B 109.5 .
C5 C10 H10C 109.5 .
H10A C10 H10C 109.5 .
H10B C10 H10C 109.5 .
C15 C11 C12 108.7(11) .
C15 C11 C16 127(2) .
C12 C11 C16 124(2) .
C15 C11 Ir2 71.0(8) .
C12 C11 Ir2 69.7(7) .
C16 C11 Ir2 125.1(7) .
C11 C12 C13 108.0(11) .
C11 C12 C17 127(2) .
C13 C12 C17 125(2) .
C11 C12 Ir2 72.6(7) .
C13 C12 Ir2 69.4(7) .
C17 C12 Ir2 123.6(7) .
C14 C13 C12 107.5(10) .
C14 C13 C18 126(2) .
C12 C13 C18 126(2) .
C14 C13 Ir2 71.2(8) .
C12 C13 Ir2 71.9(7) .
C18 C13 Ir2 122.4(7) .
C13 C14 C15 108.1(11) .
C13 C14 C19 126(2) .
C15 C14 C19 126(2) .
C13 C14 Ir2 70.3(8) .
C15 C14 Ir2 72.5(8) .
C19 C14 Ir2 122.9(8) .
C11 C15 C14 107.7(11) .
C11 C15 C20 126(2) .
C14 C15 C20 127(2) .
C11 C15 Ir2 71.9(8) .
C14 C15 Ir2 69.0(8) .
C20 C15 Ir2 125.0(8) .
C11 C16 H16A 109.5 .
C11 C16 H16B 109.5 .
H16A C16 H16B 109.5 .
C11 C16 H16C 109.5 .
H16A C16 H16C 109.5 .
H16B C16 H16C 109.5 .
C12 C17 H17A 109.5 .
C12 C17 H17B 109.5 .
H17A C17 H17B 109.5 .
C12 C17 H17C 109.5 .
H17A C17 H17C 109.5 .
H17B C17 H17C 109.5 .
C13 C18 H18A 109.5 .
C13 C18 H18B 109.5 .
H18A C18 H18B 109.5 .
C13 C18 H18C 109.5 .
H18A C18 H18C 109.5 .
H18B C18 H18C 109.5 .
C14 C19 H19A 109.5 .
C14 C19 H19B 109.5 .
H19A C19 H19B 109.5 .
C14 C19 H19C 109.5 .
H19A C19 H19C 109.5 .
H19B C19 H19C 109.5 .
C15 C20 H20A 109.5 .
C15 C20 H20B 109.5 .
H20A C20 H20B 109.5 .
C15 C20 H20C 109.5 .
H20A C20 H20C 109.5 .
H20B C20 H20C 109.5 .
Cl1 C21 Cl1 118(4) 3_675
Cl1 C21 H21A 107.8 3_675
Cl1 C21 H21A 107.8 .
Cl1 C21 H21B 107.8 3_675
Cl1 C21 H21B 107.8 .
H21A C21 H21B 107.1 .
C3 Ir1 C4 37.6(6) .
C3 Ir1 C2 37.0(6) .
C4 Ir1 C2 62.0(6) .
C3 Ir1 C5 61.6(6) .
C4 Ir1 C5 36.9(6) .
C2 Ir1 C5 60.8(6) .
C3 Ir1 S3 129.1(10) .
C4 Ir1 S3 157.1(7) .
C2 Ir1 S3 97.4(7) .
C5 Ir1 S3 126.0(9) .
C3 Ir1 C1 61.2(6) .
C4 Ir1 C1 61.0(6) .
C2 Ir1 C1 36.6(6) .
C5 Ir1 C1 35.6(6) .
S3 Ir1 C1 96.7(7) .
C3 Ir1 S1 96.4(6) .
C4 Ir1 S1 108.4(7) .
C2 Ir1 S1 119.1(8) .
C5 Ir1 S1 144.1(8) .
S3 Ir1 S1 89.9(5) .
C1 Ir1 S1 155.4(7) .
C3 Ir1 S2 139.4(9) .
C4 Ir1 S2 105.2(7) .
C2 Ir1 S2 159.7(7) .
C5 Ir1 S2 99.3(6) .
S3 Ir1 S2 91.5(5) .
C1 Ir1 S2 124.4(8) .
S1 Ir1 S2 78.9(4) .
C13 Ir2 C14 38.5(6) .
C13 Ir2 C12 38.8(6) .
C14 Ir2 C12 64.1(6) .
C13 Ir2 C15 64.3(6) .
C14 Ir2 C15 38.6(6) .
C12 Ir2 C15 63.2(6) .
C13 Ir2 C11 63.9(6) .
C14 Ir2 C11 63.4(6) .
C12 Ir2 C11 37.7(6) .
C15 Ir2 C11 37.1(6) .
C13 Ir2 S6 97.1(7) .
C14 Ir2 S6 131.2(8) .
C12 Ir2 S6 94.3(6) .
C15 Ir2 S6 157.4(6) .
C11 Ir2 S6 124.6(7) .
C13 Ir2 S1 160.5(6) .
C14 Ir2 S1 133.6(8) .
C12 Ir2 S1 125.0(7) .
C15 Ir2 S1 100.0(6) .
C11 Ir2 S1 96.6(6) .
S6 Ir2 S1 95.0(4) .
C13 Ir2 S2 120.1(7) .
C14 Ir2 S2 99.6(6) .
C12 Ir2 S2 158.8(7) .
C15 Ir2 S2 113.3(6) .
C11 Ir2 S2 148.6(7) .
S6 Ir2 S2 86.7(4) .
S1 Ir2 S2 75.9(4) .
S4 S1 Ir1 101.2(6) .
S4 S1 Ir2 116.1(7) .
Ir1 S1 Ir2 102.6(3) .
S5 S2 Ir1 106.6(9) .
S5 S2 Ir2 104.6(9) .
Ir1 S2 Ir2 99.9(3) .
B1 S3 B2 96.4(16) .
B1 S3 Ir1 106.6(12) .
B2 S3 Ir1 107.4(14) .
B2 S4 S1 101.8(17) .
B1 S5 S2 96.3(11) .
S7 S6 B1 96.3(12) .
S7 S6 Ir2 121.2(9) .
B1 S6 Ir2 109.1(11) .
S6 S7 B2 98.2(17) .
S5 B1 S3 114.1(19) .
S5 B1 S6 102.4(19) .
S3 B1 S6 104.0(15) .
S5 B1 H1 116(2) .
S3 B1 H1 110(2) .
S6 B1 H1 110(3) .
S4 B2 S7 116(2) .
S4 B2 S3 111(2) .
S7 B2 S3 110(2) .
S4 B2 H2 111(3) .
S7 B2 H2 107(3) .
S3 B2 H2 101(3) .

loop_
_geom_bond_atom_site_label_1
_geom_bond_atom_site_label_2
_geom_bond_distance
_geom_bond_site_symmetry_2
C1 C5 1.39(2) .
C1 C2 1.42(2) .
C1 C6 1.51(2) .
C1 Ir1 2.277(18) .
C2 C3 1.40(2) .
C2 C7 1.54(2) .
C2 Ir1 2.232(18) .
C3 C4 1.41(2) .
C3 C8 1.55(2) .
C3 Ir1 2.183(18) .
C4 C5 1.41(2) .
C4 C9 1.53(2) .
C4 Ir1 2.20(2) .
C5 C10 1.50(2) .
C5 Ir1 2.260(19) .
C6 H6A 0.9800 .
C6 H6B 0.9800 .
C6 H6C 0.9800 .
C7 H7A 0.9800 .
C7 H7B 0.9800 .
C7 H7C 0.9800 .
C8 H8A 0.9800 .
C8 H8B 0.9800 .
C8 H8C 0.9800 .
C9 H9A 0.9800 .
C9 H9B 0.9800 .
C9 H9C 0.9800 .
C10 H10A 0.9800 .
C10 H10B 0.9800 .
C10 H10C 0.9800 .
C11 C15 1.40(2) .
C11 C12 1.41(2) .
C11 C16 1.55(2) .
C11 Ir2 2.202(17) .
C12 C13 1.43(2) .
C12 C17 1.55(2) .
C12 Ir2 2.164(18) .
C13 C14 1.41(2) .
C13 C18 1.54(2) .
C13 Ir2 2.131(18) .
C14 C15 1.43(2) .
C14 C19 1.53(2) .
C14 Ir2 2.143(19) .
C15 C20 1.53(2) .
C15 Ir2 2.189(18) .
C16 H16A 0.9800 .
C16 H16B 0.9800 .
C16 H16C 0.9800 .
C17 H17A 0.9800 .
C17 H17B 0.9800 .
C17 H17C 0.9800 .
C18 H18A 0.9800 .
C18 H18B 0.9800 .
C18 H18C 0.9800 .
C19 H19A 0.9800 .
C19 H19B 0.9800 .
C19 H19C 0.9800 .
C20 H20A 0.9800 .
C20 H20B 0.9800 .
C20 H20C 0.9800 .
C21 Cl1 1.71(3) 3_675
C21 Cl1 1.71(3) .
C21 H21A 0.9900 .
C21 H21B 0.9900 .
Ir1 S3 2.269(11) .
Ir1 S1 2.286(13) .
Ir1 S2 2.337(11) .
Ir2 S6 2.356(14) .
Ir2 S1 2.369(13) .
Ir2 S2 2.410(14) .
S1 S4 2.018(16) .
S2 S5 2.060(15) .
S3 B1 1.96(3) .
S3 B2 1.96(3) .
S4 B2 1.79(3) .
S5 B1 1.87(3) .
S6 S7 1.84(2) .
S6 B1 1.96(3) .
S7 B2 1.87(3) .
B1 H1 1.15(3) .
B2 H2 1.15(3) .

loop_
_geom_hbond_atom_site_label_D
_geom_hbond_atom_site_label_H
_geom_hbond_atom_site_label_A
_geom_hbond_distance_DH
_geom_hbond_distance_HA
_geom_hbond_distance_DA
_geom_hbond_angle_DHA
_geom_hbond_site_symmetry_A
_geom_hbond_publ_flag
C21 H21B S2^a 0.99 3.03 3.99(3) 164.8 1_554 yes
C21 H21A S2^a 0.99 3.03 3.99(3) 164.8 3_674 yes
C21 H21B S2^a 0.99 3.03 3.99(3) 164.8 1_554 yes
C21 H21A S2^a 0.99 3.03 3.99(3) 164.8 3_674 yes

loop_
_geom_torsion_atom_site_label_1
_geom_torsion_atom_site_label_2
_geom_torsion_atom_site_label_3
_geom_torsion_atom_site_label_4
_geom_torsion
C5 C1 C2 C3 0.0(3)
C6 C1 C2 C3 179.9(4)
Ir1 C1 C2 C3 -61.6(7)
C5 C1 C2 C7 -180.0(4)
C6 C1 C2 C7 -0.1(5)
Ir1 C1 C2 C7 118.4(7)
C5 C1 C2 Ir1 61.6(7)
C6 C1 C2 Ir1 -118.5(7)
C1 C2 C3 C4 0.1(3)
C7 C2 C3 C4 -179.9(5)
Ir1 C2 C3 C4 -64.0(7)
C1 C2 C3 C8 -179.9(3)
C7 C2 C3 C8 0.0(5)
Ir1 C2 C3 C8 116.0(7)
C1 C2 C3 Ir1 64.1(7)
C7 C2 C3 Ir1 -115.9(8)
C2 C3 C4 C5 -0.2(6)
C8 C3 C4 C5 179.9(5)
Ir1 C3 C4 C5 -65.1(8)
C2 C3 C4 C9 -179.8(5)
C8 C3 C4 C9 0.3(9)
Ir1 C3 C4 C9 115.3(9)
C2 C3 C4 Ir1 64.9(7)
C8 C3 C4 Ir1 -115.0(8)
C2 C1 C5 C4 -0.1(6)
C6 C1 C5 C4 180.0(5)
Ir1 C1 C5 C4 60.5(8)
C2 C1 C5 C10 179.9(7)
C6 C1 C5 C10 0.0(10)
Ir1 C1 C5 C10 -119.5(10)
C2 C1 C5 Ir1 -60.6(6)
C6 C1 C5 Ir1 119.5(7)
C3 C4 C5 C1 0.2(7)
C9 C4 C5 C1 179.6(7)
Ir1 C4 C5 C1 -62.7(7)
C3 C4 C5 C10 -179.9(5)
C9 C4 C5 C10 -0.4(13)
Ir1 C4 C5 C10 117.3(9)
C3 C4 C5 Ir1 62.9(7)
C9 C4 C5 Ir1 -117.7(11)
C15 C11 C12 C13 -0.2(3)
C16 C11 C12 C13 180.0(3)
Ir2 C11 C12 C13 -60.7(6)
C15 C11 C12 C17 179.8(5)
C16 C11 C12 C17 0.0(5)
Ir2 C11 C12 C17 119.3(7)
C15 C11 C12 Ir2 60.5(7)
C16 C11 C12 Ir2 -119.4(7)
C11 C12 C13 C14 0.0(3)
C17 C12 C13 C14 -179.9(4)
Ir2 C12 C13 C14 -62.7(7)
C11 C12 C13 C18 -180.0(3)
C17 C12 C13 C18 0.0(5)
Ir2 C12 C13 C18 117.3(7)
C11 C12 C13 Ir2 62.7(7)
C17 C12 C13 Ir2 -117.3(7)
C12 C13 C14 C15 0.1(6)
C18 C13 C14 C15 -179.9(5)
Ir2 C13 C14 C15 -63.1(8)
C12 C13 C14 C19 -179.9(6)
C18 C13 C14 C19 0.1(9)
Ir2 C13 C14 C19 117.0(9)
C12 C13 C14 Ir2 63.1(7)
C18 C13 C14 Ir2 -116.8(7)
C12 C11 C15 C14 0.2(6)
C16 C11 C15 C14 -179.9(5)
Ir2 C11 C15 C14 59.9(8)
C12 C11 C15 C20 179.7(6)
C16 C11 C15 C20 -0.4(9)
Ir2 C11 C15 C20 -120.6(9)
C12 C11 C15 Ir2 -59.7(6)
C16 C11 C15 Ir2 120.1(7)
C13 C14 C15 C11 -0.2(7)
C19 C14 C15 C11 179.8(6)
Ir2 C14 C15 C11 -61.8(7)
C13 C14 C15 C20 -179.7(6)
C19 C14 C15 C20 0.3(12)
Ir2 C14 C15 C20 118.7(10)
C13 C14 C15 Ir2 61.7(7)
C19 C14 C15 Ir2 -118.4(10)
B1 S6 S7 B2 55.2(17)
Ir2 S6 S7 B2 -61.6(16)
S2 S5 B1 S3 -48(2)
S2 S5 B1 S6 63.5(17)
S1 S4 B2 S7 -83(3)
S1 S4 B2 S3 43(2)
S6 S7 B2 S4 86(3)
S6 S7 B2 S3 -41(2)
